data_2229124
loop_
_publ_author_name
'Kargar, Hadi'
'Kia, Reza'
'Moghadamm, Majid'
'Tahir, Muhammad Nawaz'

_publ_section_title
;
 (Furan-2-yl)(5-hydroxy-3-methyl-5-phenyl-4,5-dihydro-1<i>H</i>-pyrazol-1-yl)methanone
;
_journal_coeditor_code JH2253
_journal_issue 2
_journal_name_full 'Acta Crystallographica Section E'
_journal_page_first o367
_journal_paper_doi 10.1107/S1600536811000948
_journal_volume 67
_journal_year 2011
_chemical_formula_iupac 'C15 H14 N2 O3'
_chemical_formula_moiety 'C15 H14 N2 O3'
_chemical_formula_sum 'C15 H14 N2 O3'
_chemical_formula_weight 270.28
_chemical_name_systematic (Furan-2-yl)(5-hydroxy-3-methyl-5-phenyl-4,5-dihydro-1<i>H</i>-pyrazol-1-yl)methanone
_space_group_IT_number 14
_symmetry_cell_setting monoclinic
_symmetry_space_group_name_Hall '-P 2yn'
_symmetry_space_group_name_H-M 'P 1 21/n 1'
_atom_sites_solution_hydrogens geom
_atom_sites_solution_primary direct
_atom_sites_solution_secondary difmap
_audit_creation_method SHELXL-97
_cell_angle_alpha 90.00
_cell_angle_beta 95.266(3)
_cell_angle_gamma 90.00
_cell_formula_units_Z 4
_cell_length_a 10.6844(10)
_cell_length_b 8.4700(7)
_cell_length_c 15.3022(16)
_cell_measurement_reflns_used 2245
_cell_measurement_temperature 296(2)
_cell_measurement_theta_max 29.45
_cell_measurement_theta_min 2.45
_cell_volume 1379.0(2)
_computing_cell_refinement 'SAINT (Bruker, 2005)'
_computing_data_collection 'APEX2 (Bruker, 2005)'
_computing_data_reduction 'SAINT (Bruker, 2005)'
_computing_molecular_graphics 'SHELXTL (Sheldrick, 2008)'
_computing_publication_material
;
SHELXTL (Sheldrick, 2008) and PLATON (Spek, 2009)
;
_computing_structure_refinement 'SHELXTL (Sheldrick, 2008)'
_computing_structure_solution 'SHELXTL (Sheldrick, 2008)'
_diffrn_ambient_temperature 296(2)
_diffrn_measured_fraction_theta_full 1.000
_diffrn_measured_fraction_theta_max 1.000
_diffrn_measurement_device_type
;
Bruker SMART APEXII CCD area-detector
;
_diffrn_measurement_method '\f and \w'
_diffrn_radiation_monochromator graphite
_diffrn_radiation_source 'fine-focus sealed tube'
_diffrn_radiation_type MoK\a
_diffrn_radiation_wavelength 0.71073
_diffrn_reflns_av_R_equivalents 0.0444
_diffrn_reflns_av_sigmaI/netI 0.0418
_diffrn_reflns_limit_h_max 12
_diffrn_reflns_limit_h_min -12
_diffrn_reflns_limit_k_max 10
_diffrn_reflns_limit_k_min -10
_diffrn_reflns_limit_l_max 18
_diffrn_reflns_limit_l_min -18
_diffrn_reflns_number 10534
_diffrn_reflns_theta_full 25.24
_diffrn_reflns_theta_max 25.24
_diffrn_reflns_theta_min 2.43
_diffrn_standards_number 0
_exptl_absorpt_coefficient_mu 0.092
_exptl_absorpt_correction_T_max 0.9854
_exptl_absorpt_correction_T_min 0.9746
_exptl_absorpt_correction_type multi-scan
_exptl_absorpt_process_details '(<i>SADABS</i>; Bruker, 2005)'
_exptl_crystal_colour white
_exptl_crystal_density_diffrn 1.302
_exptl_crystal_density_method 'not measured'
_exptl_crystal_description block
_exptl_crystal_F_000 568
_exptl_crystal_size_max 0.28
_exptl_crystal_size_mid 0.22
_exptl_crystal_size_min 0.16
_refine_diff_density_max 0.123
_refine_diff_density_min -0.127
_refine_ls_extinction_coef 0.0132(14)
_refine_ls_extinction_expression Fc^*^=kFc[1+0.001xFc^2^\l^3^/sin(2\q)]^-1/4^
_refine_ls_extinction_method 'SHELXTL (Sheldrick, 2008)'
_refine_ls_goodness_of_fit_ref 1.030
_refine_ls_hydrogen_treatment constr
_refine_ls_matrix_type full
_refine_ls_number_parameters 221
_refine_ls_number_reflns 2495
_refine_ls_number_restraints 10
_refine_ls_restrained_S_all 1.028
_refine_ls_R_factor_all 0.0743
_refine_ls_R_factor_gt 0.0417
_refine_ls_shift/su_max 0.000
_refine_ls_shift/su_mean 0.000
_refine_ls_structure_factor_coef Fsqd
_refine_ls_weighting_details 'calc w=1/[\s^2^(Fo^2^)+(0.0370P)^2^+0.1913P] where P=(Fo^2^+2Fc^2^)/3'
_refine_ls_weighting_scheme calc
_refine_ls_wR_factor_gt 0.0911
_refine_ls_wR_factor_ref 0.1058
_reflns_number_gt 1615
_reflns_number_total 2495
_reflns_threshold_expression I>2\s(I)
_cod_data_source_file jh2253.cif
_cod_data_source_block I
_cod_original_sg_symbol_H-M 'P 21/n'
_cod_database_code 2229124
_cod_database_fobs_code 2229124

loop_
_symmetry_equiv_pos_as_xyz
'x, y, z'
'-x+1/2, y+1/2, -z+1/2'
'-x, -y, -z'
'x-1/2, -y-1/2, z-1/2'

loop_
_atom_site_type_symbol
_atom_site_label
_atom_site_fract_x
_atom_site_fract_y
_atom_site_fract_z
_atom_site_U_iso_or_equiv
_atom_site_adp_type
_atom_site_calc_flag
_atom_site_refinement_flags
_atom_site_occupancy
_atom_site_disorder_assembly
_atom_site_disorder_group
O O1 0.39871(12) 1.05521(16) 0.13086(9) 0.0564(4) Uani d . 1 . .
H H1 0.4501 1.0373 0.0954 0.085 Uiso calc R 1 . .
O O2 0.37249(12) 0.97468(15) -0.05954(9) 0.0540(4) Uani d . 1 . .
N N1 0.11933(14) 1.14352(17) 0.03952(12) 0.0530(5) Uani d . 1 . .
N N2 0.22305(14) 1.04995(17) 0.02389(10) 0.0463(4) Uani d . 1 . .
C C1 0.30125(18) 0.8002(2) 0.09202(12) 0.0467(5) Uani d . 1 . .
C C2 0.4147(2) 0.7260(2) 0.10936(14) 0.0605(6) Uani d . 1 . .
H H2 0.4856 0.7842 0.1289 0.073 Uiso calc R 1 . .
C C3 0.4242(3) 0.5637(3) 0.09779(18) 0.0803(8) Uani d . 1 . .
H H3 0.5016 0.5142 0.1091 0.096 Uiso calc R 1 . .
C C4 0.3208(3) 0.4768(3) 0.0700(2) 0.0916(9) Uani d . 1 . .
H H4 0.3272 0.3682 0.0630 0.110 Uiso calc R 1 . .
C C5 0.2085(3) 0.5500(3) 0.0528(2) 0.0909(9) Uani d . 1 . .
H H5 0.1378 0.4910 0.0337 0.109 Uiso calc R 1 . .
C C6 0.1979(2) 0.7105(2) 0.06307(16) 0.0704(7) Uani d . 1 . .
H H6 0.1203 0.7591 0.0504 0.085 Uiso calc R 1 . .
C C7 0.28639(17) 0.9765(2) 0.10487(13) 0.0455(5) Uani d . 1 . .
C C8 0.19276(18) 1.0218(2) 0.17109(14) 0.0569(6) Uani d . 1 . .
H H8A 0.1500 0.9292 0.1909 0.068 Uiso calc R 1 . .
H H8B 0.2350 1.0751 0.2216 0.068 Uiso calc R 1 . .
C C9 0.10301(18) 1.1294(2) 0.12079(15) 0.0545(5) Uani d . 1 . .
C C10 0.0004(2) 1.2167(3) 0.15998(16) 0.0818(8) Uani d . 1 . .
H H10A -0.0483 1.1441 0.1912 0.123 Uiso calc R 1 . .
H H10B -0.0530 1.2667 0.1142 0.123 Uiso calc R 1 . .
H H10C 0.0363 1.2955 0.1998 0.123 Uiso calc R 1 . .
C C11 0.27454(17) 1.0491(2) -0.05355(13) 0.0436(5) Uani d . 1 A .
C C12 0.21378(16) 1.1311(2) -0.12971(12) 0.0497(5) Uani d D 1 . .
C C13 0.1182(12) 1.2333(18) -0.1440(6) 0.071(3) Uani d PD 0.587(11) A 1
H H13A 0.0724 1.2811 -0.1024 0.085 Uiso calc PR 0.587(11) A 1
C C14 0.1026(12) 1.2525(13) -0.2367(6) 0.071(3) Uani d PD 0.587(11) A 1
H H14A 0.0360 1.3042 -0.2680 0.086 Uiso calc PR 0.587(11) A 1
C C15 0.1996(12) 1.1838(19) -0.2715(7) 0.076(3) Uani d PD 0.587(11) A 1
H H15A 0.2191 1.1926 -0.3293 0.092 Uiso calc PR 0.587(11) A 1
O O3 0.2646(7) 1.0983(13) -0.2065(3) 0.072(2) Uani d PD 0.587(11) A 1
C C13X 0.2557(15) 1.136(2) -0.2096(5) 0.060(4) Uani d PD 0.413(11) A 2
H H13B 0.3305 1.0955 -0.2267 0.072 Uiso calc PR 0.413(11) A 2
C C14X 0.1599(14) 1.2180(19) -0.2623(9) 0.058(3) Uani d PD 0.413(11) A 2
H H14B 0.1533 1.2220 -0.3233 0.070 Uiso calc PR 0.413(11) A 2
C C15X 0.0807(19) 1.2883(19) -0.2115(8) 0.079(4) Uani d PD 0.413(11) A 2
H H15B 0.0241 1.3695 -0.2263 0.095 Uiso calc PR 0.413(11) A 2
O O3X 0.1028(10) 1.212(2) -0.1327(7) 0.078(4) Uani d PD 0.413(11) A 2

loop_
_atom_site_aniso_label
_atom_site_aniso_U_11
_atom_site_aniso_U_22
_atom_site_aniso_U_33
_atom_site_aniso_U_12
_atom_site_aniso_U_13
_atom_site_aniso_U_23
O1 0.0494(8) 0.0629(8) 0.0569(10) -0.0070(7) 0.0048(7) -0.0151(7)
O2 0.0469(8) 0.0640(9) 0.0518(9) 0.0075(7) 0.0087(7) 0.0015(7)
N1 0.0495(10) 0.0503(9) 0.0598(12) 0.0080(8) 0.0091(9) -0.0036(8)
N2 0.0456(9) 0.0460(9) 0.0478(10) 0.0066(7) 0.0073(8) 0.0019(7)
C1 0.0492(12) 0.0482(11) 0.0430(12) 0.0013(9) 0.0049(9) 0.0042(9)
C2 0.0586(14) 0.0577(13) 0.0655(15) 0.0065(11) 0.0072(11) 0.0096(11)
C3 0.0848(18) 0.0643(15) 0.094(2) 0.0285(14) 0.0197(15) 0.0189(14)
C4 0.117(2) 0.0473(14) 0.112(2) 0.0000(16) 0.020(2) 0.0009(14)
C5 0.095(2) 0.0573(15) 0.118(3) -0.0145(14) -0.0025(18) -0.0073(15)
C6 0.0640(15) 0.0533(13) 0.0916(19) -0.0053(11) -0.0059(13) -0.0008(12)
C7 0.0431(11) 0.0502(11) 0.0433(12) -0.0004(9) 0.0034(9) -0.0034(9)
C8 0.0566(13) 0.0637(13) 0.0514(13) 0.0015(10) 0.0109(10) -0.0045(10)
C9 0.0485(12) 0.0564(12) 0.0592(15) 0.0021(10) 0.0083(11) -0.0080(11)
C10 0.0691(16) 0.1043(19) 0.0746(18) 0.0238(14) 0.0214(13) -0.0108(14)
C11 0.0408(11) 0.0404(10) 0.0495(13) -0.0054(9) 0.0034(9) -0.0008(9)
C12 0.0458(12) 0.0492(12) 0.0540(14) -0.0057(10) 0.0041(10) 0.0066(10)
C13 0.063(5) 0.076(5) 0.075(7) 0.026(4) 0.016(4) 0.030(5)
C14 0.070(7) 0.082(6) 0.060(6) 0.034(5) -0.006(5) 0.013(6)
C15 0.062(7) 0.118(10) 0.050(4) -0.013(4) 0.009(4) 0.022(5)
O3 0.075(3) 0.082(6) 0.057(3) -0.007(2) -0.001(2) 0.0081(18)
C13X 0.075(7) 0.050(6) 0.061(8) 0.000(4) 0.032(7) 0.006(4)
C14X 0.062(12) 0.065(8) 0.051(6) 0.005(7) 0.016(5) 0.011(5)
C15X 0.106(9) 0.073(7) 0.059(7) 0.033(5) 0.009(6) 0.010(6)
O3X 0.066(5) 0.100(7) 0.067(5) 0.015(4) 0.003(4) 0.038(4)

loop_
_atom_type_symbol
_atom_type_description
_atom_type_scat_dispersion_real
_atom_type_scat_dispersion_imag
_atom_type_scat_source
C C 0.0033 0.0016 'International Tables Vol C Tables 4.2.6.8 and 6.1.1.4'
H H 0.0000 0.0000 'International Tables Vol C Tables 4.2.6.8 and 6.1.1.4'
N N 0.0061 0.0033 'International Tables Vol C Tables 4.2.6.8 and 6.1.1.4'
O O 0.0106 0.0060 'International Tables Vol C Tables 4.2.6.8 and 6.1.1.4'

loop_
_geom_angle_atom_site_label_1
_geom_angle_atom_site_label_2
_geom_angle_atom_site_label_3
_geom_angle_site_symmetry_1
_geom_angle_site_symmetry_3
_geom_angle
_geom_angle_publ_flag
C7 O1 H1 . . 109.5 ?
C9 N1 N2 . . 107.11(16) ?
C11 N2 N1 . . 123.00(16) ?
C11 N2 C7 . . 122.41(15) ?
N1 N2 C7 . . 113.55(15) ?
C2 C1 C6 . . 118.50(19) ?
C2 C1 C7 . . 121.90(18) ?
C6 C1 C7 . . 119.60(17) ?
C1 C2 C3 . . 120.2(2) ?
C1 C2 H2 . . 119.9 ?
C3 C2 H2 . . 119.9 ?
C4 C3 C2 . . 120.5(2) ?
C4 C3 H3 . . 119.8 ?
C2 C3 H3 . . 119.8 ?
C5 C4 C3 . . 119.5(2) ?
C5 C4 H4 . . 120.3 ?
C3 C4 H4 . . 120.3 ?
C4 C5 C6 . . 120.7(2) ?
C4 C5 H5 . . 119.6 ?
C6 C5 H5 . . 119.6 ?
C5 C6 C1 . . 120.7(2) ?
C5 C6 H6 . . 119.7 ?
C1 C6 H6 . . 119.7 ?
O1 C7 N2 . . 110.47(15) ?
O1 C7 C1 . . 114.13(15) ?
N2 C7 C1 . . 110.34(15) ?
O1 C7 C8 . . 106.70(15) ?
N2 C7 C8 . . 99.82(14) ?
C1 C7 C8 . . 114.43(16) ?
C9 C8 C7 . . 103.87(17) ?
C9 C8 H8A . . 111.0 ?
C7 C8 H8A . . 111.0 ?
C9 C8 H8B . . 111.0 ?
C7 C8 H8B . . 111.0 ?
H8A C8 H8B . . 109.0 ?
N1 C9 C8 . . 114.99(17) ?
N1 C9 C10 . . 121.0(2) ?
C8 C9 C10 . . 124.0(2) ?
C9 C10 H10A . . 109.5 ?
C9 C10 H10B . . 109.5 ?
H10A C10 H10B . . 109.5 ?
C9 C10 H10C . . 109.5 ?
H10A C10 H10C . . 109.5 ?
H10B C10 H10C . . 109.5 ?
O2 C11 N2 . . 118.98(17) ?
O2 C11 C12 . . 120.23(17) ?
N2 C11 C12 . . 120.77(16) ?
C13X C12 C13 . . 98.3(7) ?
C13 C12 O3 . . 110.4(5) ?
C13X C12 O3X . . 108.3(7) ?
O3 C12 O3X . . 119.0(6) ?
C13X C12 C11 . . 125.7(6) ?
C13 C12 C11 . . 135.6(4) ?
O3 C12 C11 . . 114.0(4) ?
O3X C12 C11 . . 126.0(5) ?
C12 C13 C14 . . 104.7(6) ?
C12 C13 H13A . . 127.7 ?
C14 C13 H13A . . 127.7 ?
C15 C14 C13 . . 108.8(9) ?
C15 C14 H14A . . 125.6 ?
C13 C14 H14A . . 125.6 ?
C14 C15 O3 . . 107.5(8) ?
C14 C15 H15A . . 126.3 ?
O3 C15 H15A . . 126.3 ?
C12 O3 C15 . . 107.6(7) ?
C12 C13X C14X . . 104.4(8) ?
C12 C13X H13B . . 127.8 ?
C14X C13X H13B . . 127.8 ?
C15X C14X C13X . . 110.3(13) ?
C15X C14X H14B . . 124.8 ?
C13X C14X H14B . . 124.8 ?
C14X C15X O3X . . 103.6(11) ?
C14X C15X H15B . . 128.2 ?
O3X C15X H15B . . 128.2 ?
C12 O3X C15X . . 110.2(10) ?

loop_
_geom_bond_atom_site_label_1
_geom_bond_atom_site_label_2
_geom_bond_site_symmetry_2
_geom_bond_distance
_geom_bond_publ_flag
O1 C7 . 1.398(2) ?
O1 H1 . 0.8200 ?
O2 C11 . 1.232(2) ?
N1 C9 . 1.277(2) ?
N1 N2 . 1.401(2) ?
N2 C11 . 1.352(2) ?
N2 C7 . 1.492(2) ?
C1 C2 . 1.370(3) ?
C1 C6 . 1.380(3) ?
C1 C7 . 1.516(3) ?
C2 C3 . 1.390(3) ?
C2 H2 . 0.9300 ?
C3 C4 . 1.363(3) ?
C3 H3 . 0.9300 ?
C4 C5 . 1.355(4) ?
C4 H4 . 0.9300 ?
C5 C6 . 1.374(3) ?
C5 H5 . 0.9300 ?
C6 H6 . 0.9300 ?
C7 C8 . 1.536(3) ?
C8 C9 . 1.486(3) ?
C8 H8A . 0.9700 ?
C8 H8B . 0.9700 ?
C9 C10 . 1.493(3) ?
C10 H10A . 0.9600 ?
C10 H10B . 0.9600 ?
C10 H10C . 0.9600 ?
C11 C12 . 1.457(2) ?
C12 C13X . 1.3407(11) ?
C12 C13 . 1.3407(10) ?
C12 O3 . 1.3670(10) ?
C12 O3X . 1.3677(10) ?
C13 C14 . 1.4230(11) ?
C13 H13A . 0.9300 ?
C14 C15 . 1.3407(10) ?
C14 H14A . 0.9300 ?
C15 O3 . 1.3679(10) ?
C15 H15A . 0.9300 ?
C13X C14X . 1.4230(10) ?
C13X H13B . 0.9300 ?
C14X C15X . 1.3406(10) ?
C14X H14B . 0.9300 ?
C15X O3X . 1.3679(10) ?
C15X H15B . 0.9300 ?

loop_
_geom_hbond_atom_site_label_D
_geom_hbond_atom_site_label_H
_geom_hbond_atom_site_label_A
_geom_hbond_site_symmetry_A
_geom_hbond_distance_DH
_geom_hbond_distance_HA
_geom_hbond_distance_DA
_geom_hbond_angle_DHA
_geom_hbond_publ_flag
O1 H1 O2 3_675 0.82 2.02 2.7786(18) 153 y
C14 H14A O1 4_585 0.93 2.36 3.271(9) 168 y

loop_
_geom_torsion_atom_site_label_1
_geom_torsion_atom_site_label_2
_geom_torsion_atom_site_label_3
_geom_torsion_atom_site_label_4
_geom_torsion_site_symmetry_1
_geom_torsion_site_symmetry_2
_geom_torsion_site_symmetry_3
_geom_torsion_site_symmetry_4
_geom_torsion
_geom_torsion_publ_flag
C9 N1 N2 C11 . . . . -173.27(17) ?
C9 N1 N2 C7 . . . . -4.7(2) ?
C6 C1 C2 C3 . . . . 0.0(3) ?
C7 C1 C2 C3 . . . . 179.19(19) ?
C1 C2 C3 C4 . . . . -0.7(4) ?
C2 C3 C4 C5 . . . . 0.7(4) ?
C3 C4 C5 C6 . . . . -0.1(4) ?
C4 C5 C6 C1 . . . . -0.6(4) ?
C2 C1 C6 C5 . . . . 0.6(3) ?
C7 C1 C6 C5 . . . . -178.6(2) ?
C11 N2 C7 O1 . . . . 64.3(2) ?
N1 N2 C7 O1 . . . . -104.43(16) ?
C11 N2 C7 C1 . . . . -62.9(2) ?
N1 N2 C7 C1 . . . . 128.44(15) ?
C11 N2 C7 C8 . . . . 176.34(16) ?
N1 N2 C7 C8 . . . . 7.66(18) ?
C2 C1 C7 O1 . . . . 3.3(3) ?
C6 C1 C7 O1 . . . . -177.48(18) ?
C2 C1 C7 N2 . . . . 128.39(19) ?
C6 C1 C7 N2 . . . . -52.4(2) ?
C2 C1 C7 C8 . . . . -120.0(2) ?
C6 C1 C7 C8 . . . . 59.2(2) ?
O1 C7 C8 C9 . . . . 107.68(17) ?
N2 C7 C8 C9 . . . . -7.31(18) ?
C1 C7 C8 C9 . . . . -125.09(17) ?
N2 N1 C9 C8 . . . . -0.9(2) ?
N2 N1 C9 C10 . . . . 179.00(18) ?
C7 C8 C9 N1 . . . . 5.7(2) ?
C7 C8 C9 C10 . . . . -174.22(19) ?
N1 N2 C11 O2 . . . . 173.43(16) ?
C7 N2 C11 O2 . . . . 5.8(2) ?
N1 N2 C11 C12 . . . . -8.3(3) ?
C7 N2 C11 C12 . . . . -175.89(16) ?
O2 C11 C12 C13X . . . . -0.8(13) ?
N2 C11 C12 C13X . . . . -179.1(12) ?
O2 C11 C12 C13 . . . . -171.2(12) ?
N2 C11 C12 C13 . . . . 10.5(13) ?
O2 C11 C12 O3 . . . . 8.7(6) ?
N2 C11 C12 O3 . . . . -169.6(5) ?
O2 C11 C12 O3X . . . . 177.3(10) ?
N2 C11 C12 O3X . . . . -1.0(11) ?
C13X C12 C13 C14 . . . . 13.4(15) ?
O3 C12 C13 C14 . . . . 5.6(16) ?
O3X C12 C13 C14 . . . . -128(6) ?
C11 C12 C13 C14 . . . . -174.5(6) ?
C12 C13 C14 C15 . . . . -9.9(18) ?
C13 C14 C15 O3 . . . . 10.3(19) ?
C13X C12 O3 C15 . . . . -33(5) ?
C13 C12 O3 C15 . . . . 0.5(15) ?
O3X C12 O3 C15 . . . . 11.1(13) ?
C11 C12 O3 C15 . . . . -179.5(9) ?
C14 C15 O3 C12 . . . . -6.8(17) ?
C13 C12 C13X C14X . . . . -11.5(17) ?
O3 C12 C13X C14X . . . . 137(6) ?
O3X C12 C13X C14X . . . . -3(2) ?
C11 C12 C13X C14X . . . . 175.3(9) ?
C12 C13X C14X C15X . . . . 14(2) ?
C13X C14X C15X O3X . . . . -18(2) ?
C13X C12 O3X C15X . . . . -8(2) ?
C13 C12 O3X C15X . . . . 32(5) ?
O3 C12 O3X C15X . . . . -18.4(19) ?
C11 C12 O3X C15X . . . . 173.5(11) ?
C14X C15X O3X C12 . . . . 16(2) ?
